data_2227909
loop_
_publ_author_name
'Hitosugi-Levesque, Marina'
'Tanski, Joseph M.'

_publ_section_title
;
 {4-[(7-Chloro-4-quinolyl)amino]-<i>N</i>,<i>N</i>-diethylpentanaminium}(triphenylphosphine)gold(I)
 dinitrate
;
_journal_coeditor_code PV2313
_journal_issue 9
_journal_name_full 'Acta Crystallographica Section E'
_journal_page_first m1098
_journal_page_last m1099
_journal_paper_doi 10.1107/S1600536810031144
_journal_volume 66
_journal_year 2010
_chemical_formula_iupac '[Au (C18 H27 Cl N3) (C18 H15 P)] (N O3)2'
_chemical_formula_moiety 'C36 H42 Au Cl N3 P 2+, 2(N O3 -)'
_chemical_formula_sum 'C36 H42 Au Cl N5 O6 P'
_chemical_formula_weight 904.13
_chemical_name_systematic
;
{4-[(7-Chloro-4-quinolyl)amino]-<i>N</i>,<i>N</i>-
diethylpentanaminium}(triphenylphosphine)gold(I) dinitrate
;
_space_group_IT_number 2
_symmetry_cell_setting triclinic
_symmetry_space_group_name_Hall '-P 1'
_symmetry_space_group_name_H-M 'P -1'
_atom_sites_solution_hydrogens geom
_atom_sites_solution_primary direct
_atom_sites_solution_secondary difmap
_audit_creation_method SHELXL-97
_cell_angle_alpha 85.8660(10)
_cell_angle_beta 88.1260(10)
_cell_angle_gamma 86.5100(10)
_cell_formula_units_Z 2
_cell_length_a 10.2456(5)
_cell_length_b 13.1914(6)
_cell_length_c 13.6301(7)
_cell_measurement_reflns_used 9914
_cell_measurement_temperature 125(2)
_cell_measurement_theta_max 28.18
_cell_measurement_theta_min 2.60
_cell_volume 1833.22(15)
_computing_cell_refinement 'SAINT (Bruker, 2007)'
_computing_data_collection 'APEX2 (Bruker, 2007)'
_computing_data_reduction 'SAINT (Bruker, 2007)'
_computing_molecular_graphics 'SHELXTL (Sheldrick, 2008)'
_computing_publication_material 'SHELXTL (Sheldrick, 2008)'
_computing_structure_refinement 'SHELXL97 (Sheldrick, 2008)'
_computing_structure_solution 'SHELXS97 (Sheldrick, 2008)'
_diffrn_ambient_temperature 125(2)
_diffrn_measured_fraction_theta_full 0.989
_diffrn_measured_fraction_theta_max 0.915
_diffrn_measurement_device_type 'Bruker APEXII CCD area-detector'
_diffrn_measurement_method '\f and \w scans'
_diffrn_radiation_monochromator graphite
_diffrn_radiation_source 'fine-focus sealed tube'
_diffrn_radiation_type MoK\a
_diffrn_radiation_wavelength 0.71073
_diffrn_reflns_av_R_equivalents 0.0299
_diffrn_reflns_av_sigmaI/netI 0.0400
_diffrn_reflns_limit_h_max 14
_diffrn_reflns_limit_h_min -13
_diffrn_reflns_limit_k_max 18
_diffrn_reflns_limit_k_min -18
_diffrn_reflns_limit_l_max 19
_diffrn_reflns_limit_l_min -18
_diffrn_reflns_number 25641
_diffrn_reflns_theta_full 29.00
_diffrn_reflns_theta_max 30.36
_diffrn_reflns_theta_min 1.50
_exptl_absorpt_coefficient_mu 4.181
_exptl_absorpt_correction_T_max 0.8182
_exptl_absorpt_correction_T_min 0.3306
_exptl_absorpt_correction_type multi-scan
_exptl_absorpt_process_details '(SADABS; Bruker, 2007)'
_exptl_crystal_colour colourless
_exptl_crystal_density_diffrn 1.638
_exptl_crystal_density_method 'not measured'
_exptl_crystal_description plate
_exptl_crystal_F_000 904
_exptl_crystal_size_max 0.34
_exptl_crystal_size_mid 0.14
_exptl_crystal_size_min 0.05
_refine_diff_density_max 0.785
_refine_diff_density_min -0.837
_refine_ls_extinction_method none
_refine_ls_goodness_of_fit_ref 1.024
_refine_ls_hydrogen_treatment mixed
_refine_ls_matrix_type full
_refine_ls_number_parameters 535
_refine_ls_number_reflns 10116
_refine_ls_number_restraints 1
_refine_ls_restrained_S_all 1.024
_refine_ls_R_factor_all 0.0355
_refine_ls_R_factor_gt 0.0267
_refine_ls_shift/su_max 0.002
_refine_ls_shift/su_mean 0.000
_refine_ls_structure_factor_coef Fsqd
_refine_ls_weighting_details 'calc w=1/[\s^2^(Fo^2^)+(0.0268P)^2^+0.2240P] where P=(Fo^2^+2Fc^2^)/3'
_refine_ls_weighting_scheme calc
_refine_ls_wR_factor_gt 0.0554
_refine_ls_wR_factor_ref 0.0585
_reflns_number_gt 8781
_reflns_number_total 10116
_reflns_threshold_expression I>2\s(I)
_cod_data_source_file pv2313.cif
_cod_data_source_block I
_cod_database_code 2227909
_cod_database_fobs_code 2227909

loop_
_symmetry_equiv_pos_as_xyz
'x, y, z'
'-x, -y, -z'

loop_
_atom_site_type_symbol
_atom_site_label
_atom_site_fract_x
_atom_site_fract_y
_atom_site_fract_z
_atom_site_U_iso_or_equiv
_atom_site_adp_type
_atom_site_calc_flag
_atom_site_refinement_flags
_atom_site_occupancy
_atom_site_disorder_assembly
_atom_site_disorder_group
Au Au 0.665037(10) 0.182061(8) 0.594476(7) 0.02328(4) Uani d . 1 . .
P P 0.82288(7) 0.11891(5) 0.69465(5) 0.02176(13) Uani d . 1 . .
N N1 -0.7853(8) 0.3049(6) 0.0355(8) 0.0249(19) Uani d P 0.481(4) A 1
O O1 -0.6757(6) 0.2555(6) 0.0027(5) 0.0508(16) Uani d P 0.481(4) A 1
O O2 -0.8285(6) 0.3795(4) -0.0104(4) 0.0542(16) Uani d P 0.481(4) A 1
O O3 -0.8277(5) 0.2750(4) 0.1169(4) 0.0433(13) Uani d P 0.481(4) A 1
N N5 -0.1929(19) 0.3572(7) 0.1579(14) 0.0312(18) Uani d P 0.481(4) A 1
H H5 -0.2154 0.3451 0.2242 0.037 Uiso calc PR 0.481(4) A 1
C C1 -0.3183(7) 0.4390(6) 0.0986(5) 0.0272(14) Uani d P 0.481(4) A 1
H H1A -0.3322 0.5034 0.1316 0.033 Uiso calc PR 0.481(4) A 1
H H1B -0.2942 0.4552 0.0286 0.033 Uiso calc PR 0.481(4) A 1
C C2 -0.4399(6) 0.3793(6) 0.1079(5) 0.0415(17) Uani d P 0.481(4) A 1
H H2A -0.5135 0.4207 0.0791 0.062 Uiso calc PR 0.481(4) A 1
H H2B -0.4599 0.3615 0.1776 0.062 Uiso calc PR 0.481(4) A 1
H H2C -0.4251 0.3169 0.0732 0.062 Uiso calc PR 0.481(4) A 1
C C3 -0.1635(9) 0.2834(7) 0.1254(7) 0.0293(18) Uani d P 0.481(4) A 1
H H3A -0.2504 0.2552 0.1216 0.035 Uiso calc PR 0.481(4) A 1
H H3B -0.1239 0.2453 0.1834 0.035 Uiso calc PR 0.481(4) A 1
C C4 -0.0910(9) 0.2302(8) 0.0440(7) 0.058(2) Uani d P 0.481(4) A 1
H H4A -0.0945 0.1564 0.0570 0.087 Uiso calc PR 0.481(4) A 1
H H4B 0.0004 0.2484 0.0409 0.087 Uiso calc PR 0.481(4) A 1
H H4C -0.1318 0.2512 -0.0189 0.087 Uiso calc PR 0.481(4) A 1
N N1' 0.3290(7) 0.3177(6) 0.0098(5) 0.0373(13) Uani d P 0.519(4) A 2
O O1' 0.3781(6) 0.2933(5) -0.0668(5) 0.0708(18) Uani d P 0.519(4) A 2
O O2' 0.3890(6) 0.3670(4) 0.0672(3) 0.0610(16) Uani d P 0.519(4) A 2
O O3' 0.2288(17) 0.3057(12) 0.0391(12) 0.113(5) Uani d P 0.519(4) A 2
N N5' -0.2021(18) 0.3913(6) 0.1539(13) 0.0312(18) Uani d P 0.519(4) A 2
H H5' -0.2375 0.3987 0.2168 0.037 Uiso calc PR 0.519(4) A 2
C C1' -0.3049(9) 0.3885(8) 0.0918(8) 0.064(3) Uani d P 0.519(4) A 2
H H1'A -0.3527 0.3256 0.1036 0.076 Uiso calc PR 0.519(4) A 2
H H1'B -0.2777 0.3981 0.0216 0.076 Uiso calc PR 0.519(4) A 2
C C2' -0.3838(8) 0.4842(7) 0.1296(7) 0.069(2) Uani d P 0.519(4) A 2
H H2'A -0.4691 0.4922 0.0987 0.104 Uiso calc PR 0.519(4) A 2
H H2'B -0.3350 0.5450 0.1126 0.104 Uiso calc PR 0.519(4) A 2
H H2'C -0.3965 0.4753 0.2012 0.104 Uiso calc PR 0.519(4) A 2
C C3' -0.1431(14) 0.2479(8) 0.1467(8) 0.059(3) Uani d P 0.519(4) A 2
H H3'A -0.0571 0.2290 0.1760 0.071 Uiso calc PR 0.519(4) A 2
H H3'B -0.2092 0.1990 0.1694 0.071 Uiso calc PR 0.519(4) A 2
C C4' -0.1367(9) 0.2780(6) 0.0156(6) 0.0492(19) Uani d P 0.519(4) A 2
H H4'A -0.1384 0.2152 -0.0185 0.074 Uiso calc PR 0.519(4) A 2
H H4'B -0.0560 0.3117 -0.0029 0.074 Uiso calc PR 0.519(4) A 2
H H4'C -0.2124 0.3236 -0.0032 0.074 Uiso calc PR 0.519(4) A 2
N N2 -0.2745(2) 0.40668(18) 0.39973(18) 0.0290(5) Uani d . 1 . .
O O4 -0.2598(2) 0.32863(15) 0.35104(16) 0.0399(5) Uani d . 1 . .
O O5 -0.2412(2) 0.40230(17) 0.48672(16) 0.0449(6) Uani d . 1 . .
O O6 -0.3220(2) 0.48678(17) 0.35888(18) 0.0484(6) Uani d . 1 . .
N N3 0.5210(2) 0.23408(16) 0.49707(16) 0.0218(4) Uani d . 1 . .
N N4 0.2893(3) 0.38262(19) 0.27767(19) 0.0354(6) Uani d D 1 . .
H H4 0.293(3) 0.362(2) 0.2210(16) 0.042 Uiso d D 1 . .
C C5 -0.0876(3) 0.4451(3) 0.1452(2) 0.0432(8) Uani d . 1 . .
H H5A -0.0406 0.4419 0.0808 0.052 Uiso calc R 1 A 1
H H5B -0.1337 0.5131 0.1473 0.052 Uiso calc R 1 A 1
C C6 0.0088(3) 0.4291(3) 0.2274(2) 0.0407(8) Uani d . 1 A .
H H6A 0.0440 0.3574 0.2321 0.049 Uiso calc R 1 . .
H H6B -0.0361 0.4433 0.2908 0.049 Uiso calc R 1 . .
C C7 0.1203(3) 0.4995(2) 0.2076(2) 0.0292(6) Uani d . 1 . .
H H7A 0.1600 0.4880 0.1418 0.035 Uiso calc R 1 A .
H H7B 0.0840 0.5709 0.2059 0.035 Uiso calc R 1 . .
C C8 0.2266(3) 0.4855(2) 0.2828(2) 0.0288(6) Uani d . 1 A .
H H8A 0.1857 0.4916 0.3499 0.035 Uiso calc R 1 . .
C C9 0.3271(3) 0.5659(2) 0.2646(3) 0.0411(8) Uani d . 1 . .
H H9A 0.3988 0.5513 0.3103 0.062 Uiso calc R 1 A .
H H9B 0.2854 0.6333 0.2749 0.062 Uiso calc R 1 . .
H H9C 0.3618 0.5649 0.1968 0.062 Uiso calc R 1 . .
C C10 0.3611(2) 0.3343(2) 0.3491(2) 0.0252(5) Uani d . 1 . .
C C11 0.3767(2) 0.3752(2) 0.43949(19) 0.0239(5) Uani d . 1 . .
H H11A 0.3325 0.4381 0.4536 0.029 Uiso calc R 1 . .
C C12 0.4565(3) 0.3237(2) 0.50772(19) 0.0244(5) Uani d . 1 . .
H H12A 0.4666 0.3545 0.5677 0.029 Uiso calc R 1 . .
C C13 0.5037(2) 0.18783(19) 0.41085(18) 0.0206(5) Uani d . 1 . .
C C14 0.5651(2) 0.09074(19) 0.39948(19) 0.0235(5) Uani d . 1 . .
H H14A 0.6166 0.0578 0.4505 0.028 Uiso calc R 1 . .
C C15 0.5501(2) 0.04404(19) 0.3141(2) 0.0243(5) Uani d . 1 . .
Cl Cl 0.63057(7) -0.07417(5) 0.29880(5) 0.03084(15) Uani d . 1 . .
C C16 0.4726(3) 0.0892(2) 0.2383(2) 0.0286(6) Uani d . 1 . .
H H16A 0.4626 0.0554 0.1800 0.034 Uiso calc R 1 . .
C C17 0.4113(3) 0.1831(2) 0.2497(2) 0.0294(6) Uani d . 1 . .
H H17A 0.3580 0.2138 0.1987 0.035 Uiso calc R 1 . .
C C18 0.4253(2) 0.2355(2) 0.33543(19) 0.0241(5) Uani d . 1 . .
C C19 0.9009(3) 0.00417(19) 0.64813(19) 0.0238(5) Uani d . 1 . .
C C20 0.8238(3) -0.0623(2) 0.6048(2) 0.0294(6) Uani d . 1 . .
H H20A 0.7337 -0.0443 0.5955 0.035 Uiso calc R 1 . .
C C21 0.8771(3) -0.1545(2) 0.5750(2) 0.0354(7) Uani d . 1 . .
H H21A 0.8240 -0.1989 0.5444 0.042 Uiso calc R 1 . .
C C22 1.0076(3) -0.1817(2) 0.5899(2) 0.0356(7) Uani d . 1 . .
H H22A 1.0434 -0.2461 0.5720 0.043 Uiso calc R 1 . .
C C23 1.0859(3) -0.1158(2) 0.6308(3) 0.0428(8) Uani d . 1 . .
H H23A 1.1761 -0.1342 0.6397 0.051 Uiso calc R 1 . .
C C24 1.0332(3) -0.0222(2) 0.6590(2) 0.0352(7) Uani d . 1 . .
H H24A 1.0879 0.0238 0.6858 0.042 Uiso calc R 1 . .
C C25 0.9531(3) 0.20251(19) 0.71033(19) 0.0224(5) Uani d . 1 . .
C C26 0.9777(3) 0.2794(2) 0.6378(2) 0.0284(6) Uani d . 1 . .
H H26A 0.9194 0.2936 0.5851 0.034 Uiso calc R 1 . .
C C27 1.0875(3) 0.3353(2) 0.6425(2) 0.0363(7) Uani d . 1 . .
H H27A 1.1058 0.3862 0.5919 0.044 Uiso calc R 1 . .
C C28 1.1707(3) 0.3170(2) 0.7209(2) 0.0380(7) Uani d . 1 . .
H H28A 1.2464 0.3548 0.7233 0.046 Uiso calc R 1 . .
C C29 1.1439(3) 0.2440(2) 0.7953(2) 0.0348(7) Uani d . 1 . .
H H29A 1.1995 0.2330 0.8499 0.042 Uiso calc R 1 . .
C C30 1.0360(3) 0.1870(2) 0.7902(2) 0.0295(6) Uani d . 1 . .
H H30A 1.0179 0.1367 0.8414 0.035 Uiso calc R 1 . .
C C31 0.7642(2) 0.0799(2) 0.81795(19) 0.0246(5) Uani d . 1 . .
C C32 0.6619(3) 0.1374(2) 0.8616(2) 0.0294(6) Uani d . 1 . .
H H32A 0.6227 0.1955 0.8263 0.035 Uiso calc R 1 . .
C C33 0.6179(3) 0.1098(3) 0.9562(2) 0.0417(8) Uani d . 1 . .
H H33A 0.5484 0.1490 0.9858 0.050 Uiso calc R 1 . .
C C34 0.6748(3) 0.0252(3) 1.0080(2) 0.0452(8) Uani d . 1 . .
H H34A 0.6456 0.0073 1.0735 0.054 Uiso calc R 1 . .
C C35 0.7737(3) -0.0329(3) 0.9646(2) 0.0466(9) Uani d . 1 . .
H H35A 0.8114 -0.0916 0.9999 0.056 Uiso calc R 1 . .
C C36 0.8185(3) -0.0065(2) 0.8699(2) 0.0350(7) Uani d . 1 . .
H H36A 0.8864 -0.0472 0.8403 0.042 Uiso calc R 1 . .

loop_
_atom_site_aniso_label
_atom_site_aniso_U_11
_atom_site_aniso_U_22
_atom_site_aniso_U_33
_atom_site_aniso_U_12
_atom_site_aniso_U_13
_atom_site_aniso_U_23
Au 0.02601(6) 0.02376(5) 0.02042(5) -0.00079(4) -0.00528(4) -0.00233(4)
P 0.0256(3) 0.0196(3) 0.0201(3) 0.0005(3) -0.0027(3) -0.0022(2)
N1 0.017(3) 0.023(4) 0.038(5) -0.010(3) 0.004(3) -0.020(3)
O1 0.039(3) 0.067(5) 0.049(4) 0.010(3) -0.014(3) -0.022(3)
O2 0.075(4) 0.049(3) 0.035(3) 0.023(3) -0.007(3) 0.004(2)
O3 0.053(3) 0.047(3) 0.029(3) 0.011(2) -0.013(2) -0.004(2)
N5 0.036(3) 0.033(6) 0.0265(19) -0.015(5) -0.0003(17) -0.006(5)
C1 0.026(3) 0.035(4) 0.021(3) 0.004(3) -0.003(2) -0.005(3)
C2 0.028(3) 0.052(4) 0.046(4) -0.013(3) -0.008(3) -0.005(3)
C3 0.035(4) 0.027(5) 0.027(4) -0.016(3) 0.002(3) -0.001(3)
C4 0.052(6) 0.066(7) 0.057(6) -0.005(5) 0.003(4) -0.012(5)
N1' 0.041(4) 0.040(3) 0.030(3) -0.001(3) -0.009(3) 0.000(3)
O1' 0.065(4) 0.102(5) 0.047(3) 0.013(3) -0.012(3) -0.031(3)
O2' 0.085(4) 0.068(4) 0.033(3) -0.022(3) -0.013(3) -0.004(2)
O3' 0.128(12) 0.129(11) 0.080(10) 0.012(9) -0.019(8) 0.005(8)
N5' 0.036(3) 0.033(6) 0.0265(19) -0.015(5) -0.0003(17) -0.006(5)
C1' 0.046(5) 0.065(6) 0.084(7) 0.005(5) -0.008(4) -0.035(6)
C2' 0.048(5) 0.095(7) 0.064(6) 0.005(5) -0.013(4) -0.004(5)
C3' 0.107(8) 0.036(6) 0.034(6) -0.009(5) 0.008(5) -0.003(4)
C4' 0.063(5) 0.045(5) 0.041(4) -0.003(4) 0.006(4) -0.019(4)
N2 0.0287(12) 0.0258(12) 0.0328(13) -0.0032(10) 0.0054(10) -0.0056(10)
O4 0.0540(14) 0.0294(11) 0.0370(12) -0.0050(10) 0.0130(10) -0.0117(9)
O5 0.0638(15) 0.0386(12) 0.0328(12) 0.0051(11) -0.0117(11) -0.0076(10)
O6 0.0619(16) 0.0328(12) 0.0491(15) 0.0070(11) -0.0092(12) 0.0009(11)
N3 0.0228(11) 0.0217(11) 0.0211(11) -0.0007(8) -0.0012(8) -0.0028(8)
N4 0.0446(15) 0.0291(13) 0.0328(14) 0.0132(11) -0.0171(12) -0.0108(11)
C5 0.0322(16) 0.067(2) 0.0310(17) -0.0116(15) -0.0027(13) 0.0044(15)
C6 0.0334(16) 0.059(2) 0.0311(16) -0.0192(15) -0.0072(13) 0.0057(15)
C7 0.0296(14) 0.0244(14) 0.0326(15) 0.0005(11) -0.0038(12) 0.0040(11)
C8 0.0270(14) 0.0220(13) 0.0377(16) 0.0044(11) -0.0064(12) -0.0065(11)
C9 0.0358(17) 0.0388(18) 0.051(2) -0.0078(14) -0.0045(15) -0.0112(15)
C10 0.0225(13) 0.0260(13) 0.0276(14) 0.0022(10) -0.0064(11) -0.0060(11)
C11 0.0236(13) 0.0218(12) 0.0271(14) 0.0013(10) -0.0017(10) -0.0079(10)
C12 0.0272(13) 0.0250(13) 0.0220(13) -0.0041(10) -0.0009(10) -0.0056(10)
C13 0.0198(12) 0.0216(12) 0.0204(12) -0.0013(9) 0.0002(9) -0.0016(10)
C14 0.0217(12) 0.0242(13) 0.0241(13) 0.0018(10) -0.0008(10) -0.0013(10)
C15 0.0213(12) 0.0227(13) 0.0291(14) 0.0019(10) 0.0013(10) -0.0061(11)
Cl 0.0286(3) 0.0248(3) 0.0391(4) 0.0053(3) 0.0004(3) -0.0085(3)
C16 0.0318(14) 0.0289(14) 0.0264(14) 0.0016(11) -0.0039(11) -0.0110(11)
C17 0.0323(14) 0.0305(15) 0.0256(14) 0.0058(12) -0.0100(11) -0.0063(11)
C18 0.0236(13) 0.0246(13) 0.0247(13) 0.0019(10) -0.0053(10) -0.0066(10)
C19 0.0305(14) 0.0215(12) 0.0190(12) -0.0017(10) 0.0046(10) -0.0005(10)
C20 0.0379(16) 0.0239(13) 0.0263(14) -0.0007(12) -0.0026(12) -0.0020(11)
C21 0.0530(19) 0.0236(14) 0.0304(16) -0.0055(13) 0.0011(14) -0.0058(12)
C22 0.0485(18) 0.0225(14) 0.0348(17) -0.0008(13) 0.0175(14) -0.0048(12)
C23 0.0317(16) 0.0336(17) 0.062(2) -0.0004(13) 0.0200(15) -0.0089(15)
C24 0.0295(15) 0.0284(15) 0.0488(19) -0.0063(12) 0.0112(13) -0.0113(13)
C25 0.0253(13) 0.0210(12) 0.0213(13) 0.0001(10) -0.0001(10) -0.0046(10)
C26 0.0330(15) 0.0281(14) 0.0243(14) -0.0010(11) -0.0017(11) -0.0039(11)
C27 0.0391(17) 0.0326(16) 0.0377(17) -0.0075(13) 0.0088(14) -0.0051(13)
C28 0.0296(15) 0.0389(17) 0.0482(19) -0.0058(13) 0.0041(14) -0.0204(15)
C29 0.0290(15) 0.0386(17) 0.0389(17) 0.0035(13) -0.0087(13) -0.0187(14)
C30 0.0359(15) 0.0286(14) 0.0243(14) 0.0030(12) -0.0037(12) -0.0069(11)
C31 0.0235(13) 0.0289(14) 0.0219(13) -0.0018(10) -0.0021(10) -0.0048(11)
C32 0.0295(14) 0.0279(14) 0.0315(15) -0.0012(11) -0.0007(12) -0.0068(12)
C33 0.0378(17) 0.0485(19) 0.0396(18) -0.0014(15) 0.0138(14) -0.0165(15)
C34 0.0420(19) 0.067(2) 0.0250(16) -0.0028(17) 0.0085(14) 0.0003(15)
C35 0.0392(18) 0.061(2) 0.0348(18) 0.0052(16) 0.0036(14) 0.0191(16)
C36 0.0309(15) 0.0408(17) 0.0303(16) 0.0082(13) 0.0044(12) 0.0061(13)

loop_
_atom_type_symbol
_atom_type_description
_atom_type_scat_dispersion_real
_atom_type_scat_dispersion_imag
_atom_type_scat_source
C C 0.0033 0.0016 'International Tables Vol C Tables 4.2.6.8 and 6.1.1.4'
H H 0.0000 0.0000 'International Tables Vol C Tables 4.2.6.8 and 6.1.1.4'
Au Au -2.0133 8.8022 'International Tables Vol C Tables 4.2.6.8 and 6.1.1.4'
Cl Cl 0.1484 0.1585 'International Tables Vol C Tables 4.2.6.8 and 6.1.1.4'
N N 0.0061 0.0033 'International Tables Vol C Tables 4.2.6.8 and 6.1.1.4'
O O 0.0106 0.0060 'International Tables Vol C Tables 4.2.6.8 and 6.1.1.4'
P P 0.1023 0.0942 'International Tables Vol C Tables 4.2.6.8 and 6.1.1.4'

loop_
_geom_angle_atom_site_label_1
_geom_angle_atom_site_label_2
_geom_angle_atom_site_label_3
_geom_angle_site_symmetry_1
_geom_angle_site_symmetry_3
_geom_angle
_geom_angle_publ_flag
N3 Au P . . 176.94(6) ?
C25 P C19 . . 105.97(12) ?
C25 P C31 . . 105.86(12) ?
C19 P C31 . . 104.78(12) ?
C25 P Au . . 115.47(9) ?
C19 P Au . . 110.06(9) ?
C31 P Au . . 113.88(9) ?
O2 N1 O3 . . 123.8(7) ?
O2 N1 O1 . . 119.5(9) ?
O3 N1 O1 . . 116.3(9) ?
C3 N5 C5 . . 116.5(15) ?
C3 N5 C1 . . 118.2(15) ?
C5 N5 C1 . . 92.3(6) ?
C3 N5 H5 . . 109.6 ?
C5 N5 H5 . . 109.6 ?
C1 N5 H5 . . 109.6 ?
C2 C1 N5 . . 105.1(7) ?
C2 C1 H1A . . 110.7 ?
N5 C1 H1A . . 110.7 ?
C2 C1 H1B . . 110.7 ?
N5 C1 H1B . . 110.7 ?
H1A C1 H1B . . 108.8 ?
N5 C3 C4 . . 147.4(12) ?
N5 C3 H3A . . 99.9 ?
C4 C3 H3A . . 99.9 ?
N5 C3 H3B . . 99.9 ?
C4 C3 H3B . . 99.9 ?
H3A C3 H3B . . 104.2 ?
O3' N1' O1' . . 128.3(11) ?
O3' N1' O2' . . 110.2(11) ?
O1' N1' O2' . . 121.5(7) ?
C1' N5' C5 . . 131.5(12) ?
C1' N5' C3' . . 95.6(9) ?
C5 N5' C3' . . 105.3(10) ?
C1' N5' H5' . . 107.3 ?
C5 N5' H5' . . 107.3 ?
C3' N5' H5' . . 107.3 ?
N5' C1' C2' . . 95.8(8) ?
N5' C1' H1'A . . 112.6 ?
C2' C1' H1'A . . 112.6 ?
N5' C1' H1'B . . 112.6 ?
C2' C1' H1'B . . 112.6 ?
H1'A C1' H1'B . . 110.1 ?
C1' C2' H2'A . . 109.5 ?
C1' C2' H2'B . . 109.5 ?
H2'A C2' H2'B . . 109.5 ?
C1' C2' H2'C . . 109.5 ?
H2'A C2' H2'C . . 109.5 ?
H2'B C2' H2'C . . 109.5 ?
C4' C3' N5' . . 84.7(7) ?
C4' C3' H3'A . . 114.5 ?
N5' C3' H3'A . . 114.5 ?
C4' C3' H3'B . . 114.5 ?
N5' C3' H3'B . . 114.5 ?
H3'A C3' H3'B . . 111.6 ?
C3' C4' H4'A . . 109.5 ?
C3' C4' H4'B . . 109.5 ?
H4'A C4' H4'B . . 109.5 ?
C3' C4' H4'C . . 109.5 ?
H4'A C4' H4'C . . 109.5 ?
H4'B C4' H4'C . . 109.5 ?
O6 N2 O5 . . 121.2(2) ?
O6 N2 O4 . . 118.8(3) ?
O5 N2 O4 . . 120.0(2) ?
C12 N3 C13 . . 117.2(2) ?
C12 N3 Au . . 119.89(17) ?
C13 N3 Au . . 121.94(16) ?
C10 N4 C8 . . 124.3(2) ?
C10 N4 H4 . . 120(2) ?
C8 N4 H4 . . 114(2) ?
N5' C5 C6 . . 118.1(7) ?
C6 C5 N5 . . 109.3(7) ?
N5' C5 H5A . . 114.5 ?
C6 C5 H5A . . 109.8 ?
N5 C5 H5A . . 109.8 ?
N5' C5 H5B . . 95.0 ?
C6 C5 H5B . . 109.8 ?
N5 C5 H5B . . 109.8 ?
H5A C5 H5B . . 108.3 ?
C5 C6 C7 . . 109.9(3) ?
C5 C6 H6A . . 109.7 ?
C7 C6 H6A . . 109.7 ?
C5 C6 H6B . . 109.7 ?
C7 C6 H6B . . 109.7 ?
H6A C6 H6B . . 108.2 ?
C8 C7 C6 . . 114.3(2) ?
C8 C7 H7A . . 108.7 ?
C6 C7 H7A . . 108.7 ?
C8 C7 H7B . . 108.7 ?
C6 C7 H7B . . 108.7 ?
H7A C7 H7B . . 107.6 ?
N4 C8 C7 . . 108.4(2) ?
N4 C8 C9 . . 110.7(2) ?
C7 C8 C9 . . 111.3(2) ?
N4 C8 H8A . . 108.8 ?
C7 C8 H8A . . 108.8 ?
C9 C8 H8A . . 108.8 ?
C8 C9 H9A . . 109.5 ?
C8 C9 H9B . . 109.5 ?
H9A C9 H9B . . 109.5 ?
C8 C9 H9C . . 109.5 ?
H9A C9 H9C . . 109.5 ?
H9B C9 H9C . . 109.5 ?
N4 C10 C11 . . 122.5(2) ?
N4 C10 C18 . . 120.5(2) ?
C11 C10 C18 . . 116.9(2) ?
C12 C11 C10 . . 119.5(2) ?
C12 C11 H11A . . 120.3 ?
C10 C11 H11A . . 120.3 ?
N3 C12 C11 . . 125.6(2) ?
N3 C12 H12A . . 117.2 ?
C11 C12 H12A . . 117.2 ?
N3 C13 C14 . . 118.6(2) ?
N3 C13 C18 . . 121.4(2) ?
C14 C13 C18 . . 120.0(2) ?
C15 C14 C13 . . 119.5(2) ?
C15 C14 H14A . . 120.3 ?
C13 C14 H14A . . 120.3 ?
C14 C15 C16 . . 121.8(2) ?
C14 C15 Cl . . 119.3(2) ?
C16 C15 Cl . . 118.9(2) ?
C17 C16 C15 . . 118.8(2) ?
C17 C16 H16A . . 120.6 ?
C15 C16 H16A . . 120.6 ?
C16 C17 C18 . . 121.8(3) ?
C16 C17 H17A . . 119.1 ?
C18 C17 H17A . . 119.1 ?
C13 C18 C17 . . 118.1(2) ?
C13 C18 C10 . . 119.2(2) ?
C17 C18 C10 . . 122.6(2) ?
C24 C19 C20 . . 118.9(2) ?
C24 C19 P . . 122.4(2) ?
C20 C19 P . . 118.6(2) ?
C21 C20 C19 . . 120.7(3) ?
C21 C20 H20A . . 119.7 ?
C19 C20 H20A . . 119.7 ?
C22 C21 C20 . . 119.8(3) ?
C22 C21 H21A . . 120.1 ?
C20 C21 H21A . . 120.1 ?
C23 C22 C21 . . 120.2(3) ?
C23 C22 H22A . . 119.9 ?
C21 C22 H22A . . 119.9 ?
C22 C23 C24 . . 120.0(3) ?
C22 C23 H23A . . 120.0 ?
C24 C23 H23A . . 120.0 ?
C19 C24 C23 . . 120.3(3) ?
C19 C24 H24A . . 119.9 ?
C23 C24 H24A . . 119.9 ?
C26 C25 C30 . . 119.0(2) ?
C26 C25 P . . 119.4(2) ?
C30 C25 P . . 121.4(2) ?
C27 C26 C25 . . 119.9(3) ?
C27 C26 H26A . . 120.1 ?
C25 C26 H26A . . 120.1 ?
C28 C27 C26 . . 120.3(3) ?
C28 C27 H27A . . 119.9 ?
C26 C27 H27A . . 119.9 ?
C29 C28 C27 . . 120.2(3) ?
C29 C28 H28A . . 119.9 ?
C27 C28 H28A . . 119.9 ?
C30 C29 C28 . . 119.8(3) ?
C30 C29 H29A . . 120.1 ?
C28 C29 H29A . . 120.1 ?
C29 C30 C25 . . 120.7(3) ?
C29 C30 H30A . . 119.7 ?
C25 C30 H30A . . 119.7 ?
C36 C31 C32 . . 119.2(3) ?
C36 C31 P . . 121.4(2) ?
C32 C31 P . . 119.4(2) ?
C33 C32 C31 . . 120.0(3) ?
C33 C32 H32A . . 120.0 ?
C31 C32 H32A . . 120.0 ?
C32 C33 C34 . . 120.2(3) ?
C32 C33 H33A . . 119.9 ?
C34 C33 H33A . . 119.9 ?
C35 C34 C33 . . 120.0(3) ?
C35 C34 H34A . . 120.0 ?
C33 C34 H34A . . 120.0 ?
C34 C35 C36 . . 120.5(3) ?
C34 C35 H35A . . 119.8 ?
C36 C35 H35A . . 119.8 ?
C35 C36 C31 . . 120.0(3) ?
C35 C36 H36A . . 120.0 ?
C31 C36 H36A . . 120.0 ?

loop_
_geom_bond_atom_site_label_1
_geom_bond_atom_site_label_2
_geom_bond_site_symmetry_2
_geom_bond_distance
_geom_bond_publ_flag
Au N3 . 2.070(2) ?
Au P . 2.2338(7) ?
P C25 . 1.809(3) ?
P C19 . 1.814(3) ?
P C31 . 1.816(3) ?
N1 O2 . 1.197(12) ?
N1 O3 . 1.226(12) ?
N1 O1 . 1.343(11) ?
N5 C3 . 1.119(17) ?
N5 C5 . 1.628(16) ?
N5 C1 . 1.801(18) ?
N5 H5 . 0.9300 ?
C1 C2 . 1.511(10) ?
C1 H1A . 0.9900 ?
C1 H1B . 0.9900 ?
C2 H2A . 0.9800 ?
C2 H2B . 0.9800 ?
C2 H2C . 0.9800 ?
C3 C4 . 1.507(14) ?
C3 H3A . 0.9900 ?
C3 H3B . 0.9900 ?
C4 H4A . 0.9800 ?
C4 H4B . 0.9800 ?
C4 H4C . 0.9800 ?
N1' O3' . 1.105(16) ?
N1' O1' . 1.201(9) ?
N1' O2' . 1.251(8) ?
N5' C1' . 1.38(2) ?
N5' C5 . 1.405(17) ?
N5' C3' . 1.959(14) ?
N5' H5' . 0.9300 ?
C1' C2' . 1.567(12) ?
C1' H1'A . 0.9900 ?
C1' H1'B . 0.9900 ?
C2' H2'A . 0.9800 ?
C2' H2'B . 0.9800 ?
C2' H2'C . 0.9800 ?
C3' C4' . 1.803(14) ?
C3' H3'A . 0.9900 ?
C3' H3'B . 0.9900 ?
C4' H4'A . 0.9800 ?
C4' H4'B . 0.9800 ?
C4' H4'C . 0.9800 ?
N2 O6 . 1.238(3) ?
N2 O5 . 1.241(3) ?
N2 O4 . 1.264(3) ?
N3 C12 . 1.334(3) ?
N3 C13 . 1.384(3) ?
N4 C10 . 1.340(3) ?
N4 C8 . 1.471(3) ?
N4 H4 . 0.839(18) ?
C5 C6 . 1.513(4) ?
C5 H5A . 0.9900 ?
C5 H5B . 0.9900 ?
C6 C7 . 1.521(4) ?
C6 H6A . 0.9900 ?
C6 H6B . 0.9900 ?
C7 C8 . 1.513(4) ?
C7 H7A . 0.9900 ?
C7 H7B . 0.9900 ?
C8 C9 . 1.526(4) ?
C8 H8A . 1.0000 ?
C9 H9A . 0.9800 ?
C9 H9B . 0.9800 ?
C9 H9C . 0.9800 ?
C10 C11 . 1.398(4) ?
C10 C18 . 1.445(3) ?
C11 C12 . 1.373(4) ?
C11 H11A . 0.9500 ?
C12 H12A . 0.9500 ?
C13 C14 . 1.409(3) ?
C13 C18 . 1.413(3) ?
C14 C15 . 1.373(4) ?
C14 H14A . 0.9500 ?
C15 C16 . 1.400(4) ?
C15 Cl . 1.742(3) ?
C16 C17 . 1.371(4) ?
C16 H16A . 0.9500 ?
C17 C18 . 1.415(4) ?
C17 H17A . 0.9500 ?
C19 C24 . 1.388(4) ?
C19 C20 . 1.389(4) ?
C20 C21 . 1.385(4) ?
C20 H20A . 0.9500 ?
C21 C22 . 1.381(4) ?
C21 H21A . 0.9500 ?
C22 C23 . 1.377(4) ?
C22 H22A . 0.9500 ?
C23 C24 . 1.392(4) ?
C23 H23A . 0.9500 ?
C24 H24A . 0.9500 ?
C25 C26 . 1.393(4) ?
C25 C30 . 1.398(4) ?
C26 C27 . 1.388(4) ?
C26 H26A . 0.9500 ?
C27 C28 . 1.386(5) ?
C27 H27A . 0.9500 ?
C28 C29 . 1.380(5) ?
C28 H28A . 0.9500 ?
C29 C30 . 1.380(4) ?
C29 H29A . 0.9500 ?
C30 H30A . 0.9500 ?
C31 C36 . 1.393(4) ?
C31 C32 . 1.399(4) ?
C32 C33 . 1.384(4) ?
C32 H32A . 0.9500 ?
C33 C34 . 1.385(5) ?
C33 H33A . 0.9500 ?
C34 C35 . 1.377(5) ?
C34 H34A . 0.9500 ?
C35 C36 . 1.383(4) ?
C35 H35A . 0.9500 ?
C36 H36A . 0.9500 ?

loop_
_geom_hbond_atom_site_label_D
_geom_hbond_atom_site_label_H
_geom_hbond_atom_site_label_A
_geom_hbond_site_symmetry_A
_geom_hbond_distance_DH
_geom_hbond_distance_HA
_geom_hbond_distance_DA
_geom_hbond_angle_DHA
N5 H5 O4 . 0.93 1.77 2.70(2) 177
N5' H5' O4 . 0.93 2.00 2.81(2) 144
N4 H4 O2' . 0.84(2) 2.28(2) 3.030(6) 149(3)
N4 H4 O3 1_655 0.84(2) 2.32(3) 3.013(5) 140(3)

loop_
_geom_torsion_atom_site_label_1
_geom_torsion_atom_site_label_2
_geom_torsion_atom_site_label_3
_geom_torsion_atom_site_label_4
_geom_torsion_site_symmetry_1
_geom_torsion_site_symmetry_2
_geom_torsion_site_symmetry_3
_geom_torsion_site_symmetry_4
_geom_torsion
_geom_torsion_publ_flag
C3 N5 C1 C2 . . . . 63.6(16) ?
C5 N5 C1 C2 . . . . -174.5(7) ?
C5 N5 C3 C4 . . . . -34(3) ?
C1 N5 C3 C4 . . . . 74(3) ?
C5 N5' C1' C2' . . . . -85.5(15) ?
C3' N5' C1' C2' . . . . 158.3(8) ?
C1' N5' C3' C4' . . . . 54.7(10) ?
C5 N5' C3' C4' . . . . -81.1(10) ?
C1' N5' C5 C6 . . . . -178.7(11) ?
C3' N5' C5 C6 . . . . -66.6(11) ?
C1' N5' C5 N5 . . . . -122(6) ?
C3' N5' C5 N5 . . . . -10(5) ?
C3 N5 C5 N5' . . . . 146(7) ?
C1 N5 C5 N5' . . . . 23(5) ?
C3 N5 C5 C6 . . . . -85.2(15) ?
C1 N5 C5 C6 . . . . 151.6(6) ?
N5' C5 C6 C7 . . . . -175.9(7) ?
N5 C5 C6 C7 . . . . 170.8(7) ?
C5 C6 C7 C8 . . . . -176.8(3) ?
C10 N4 C8 C7 . . . . -161.2(3) ?
C10 N4 C8 C9 . . . . 76.5(4) ?
C6 C7 C8 N4 . . . . 64.2(3) ?
C6 C7 C8 C9 . . . . -173.9(3) ?
C8 N4 C10 C11 . . . . 4.3(5) ?
C8 N4 C10 C18 . . . . -176.5(3) ?
N4 C10 C11 C12 . . . . -177.1(3) ?
C18 C10 C11 C12 . . . . 3.6(4) ?
C13 N3 C12 C11 . . . . -1.6(4) ?
Au N3 C12 C11 . . . . 167.6(2) ?
C10 C11 C12 N3 . . . . -1.6(4) ?
C12 N3 C13 C14 . . . . -176.8(2) ?
Au N3 C13 C14 . . . . 14.3(3) ?
C12 N3 C13 C18 . . . . 2.6(4) ?
Au N3 C13 C18 . . . . -166.36(19) ?
N3 C13 C14 C15 . . . . -179.4(2) ?
C18 C13 C14 C15 . . . . 1.2(4) ?
C13 C14 C15 C16 . . . . -1.5(4) ?
C13 C14 C15 Cl . . . . 177.96(19) ?
C14 C15 C16 C17 . . . . 0.7(4) ?
Cl C15 C16 C17 . . . . -178.8(2) ?
C15 C16 C17 C18 . . . . 0.5(4) ?
N3 C13 C18 C17 . . . . -179.5(2) ?
C14 C13 C18 C17 . . . . -0.1(4) ?
N3 C13 C18 C10 . . . . -0.4(4) ?
C14 C13 C18 C10 . . . . 178.9(2) ?
C16 C17 C18 C13 . . . . -0.8(4) ?
C16 C17 C18 C10 . . . . -179.8(3) ?
N4 C10 C18 C13 . . . . 178.0(3) ?
C11 C10 C18 C13 . . . . -2.7(4) ?
N4 C10 C18 C17 . . . . -3.0(4) ?
C11 C10 C18 C17 . . . . 176.3(3) ?
C25 P C19 C24 . . . . 20.4(3) ?
C31 P C19 C24 . . . . -91.3(2) ?
Au P C19 C24 . . . . 145.9(2) ?
C25 P C19 C20 . . . . -163.2(2) ?
C31 P C19 C20 . . . . 85.1(2) ?
Au P C19 C20 . . . . -37.7(2) ?
C24 C19 C20 C21 . . . . 1.5(4) ?
P C19 C20 C21 . . . . -175.1(2) ?
C19 C20 C21 C22 . . . . 1.2(4) ?
C20 C21 C22 C23 . . . . -2.6(5) ?
C21 C22 C23 C24 . . . . 1.3(5) ?
C20 C19 C24 C23 . . . . -2.8(4) ?
P C19 C24 C23 . . . . 173.6(2) ?
C22 C23 C24 C19 . . . . 1.4(5) ?
C19 P C25 C26 . . . . 98.4(2) ?
C31 P C25 C26 . . . . -150.7(2) ?
Au P C25 C26 . . . . -23.7(2) ?
C19 P C25 C30 . . . . -76.8(2) ?
C31 P C25 C30 . . . . 34.1(2) ?
Au P C25 C30 . . . . 161.09(19) ?
C30 C25 C26 C27 . . . . 3.7(4) ?
P C25 C26 C27 . . . . -171.6(2) ?
C25 C26 C27 C28 . . . . -2.0(4) ?
C26 C27 C28 C29 . . . . -0.9(5) ?
C27 C28 C29 C30 . . . . 1.9(4) ?
C28 C29 C30 C25 . . . . -0.2(4) ?
C26 C25 C30 C29 . . . . -2.7(4) ?
P C25 C30 C29 . . . . 172.5(2) ?
C25 P C31 C36 . . . . -89.6(3) ?
C19 P C31 C36 . . . . 22.2(3) ?
Au P C31 C36 . . . . 142.5(2) ?
C25 P C31 C32 . . . . 90.7(2) ?
C19 P C31 C32 . . . . -157.5(2) ?
Au P C31 C32 . . . . -37.2(2) ?
C36 C31 C32 C33 . . . . 1.5(4) ?
P C31 C32 C33 . . . . -178.7(2) ?
C31 C32 C33 C34 . . . . 0.0(5) ?
C32 C33 C34 C35 . . . . -1.3(5) ?
C33 C34 C35 C36 . . . . 1.1(6) ?
C34 C35 C36 C31 . . . . 0.4(5) ?
C32 C31 C36 C35 . . . . -1.7(5) ?
P C31 C36 C35 . . . . 178.5(3) ?
